data_2104498
loop_
_publ_author_name
'Marsh, Richard E.'

_publ_section_title
;
 Space groups <i>P</i>1 and <i>Cc</i>: how are they doing?
;
_journal_coeditor_code BK5088
_journal_issue 6
_journal_name_full 'Acta Crystallographica Section B'
_journal_page_first 782
_journal_page_last 783
_journal_paper_doi 10.1107/S0108768109046448
_journal_volume 65
_journal_year 2009
_chemical_formula_moiety 'C12 H8 N4 S4 Zn'
_chemical_formula_sum 'C12 H8 N4 S4 Zn'
_chemical_formula_weight 401.83
_chemical_name_systematic
;
Catena-((mu(2)-4,4'-dipyridyldisulfide)-bis(isothiocyanato)-zinc(II))
;
_space_group_IT_number 15
_symmetry_cell_setting monoclinic
_symmetry_space_group_name_Hall '-C 2yc'
_symmetry_space_group_name_H-M 'C 1 2/c 1'
_cell_angle_alpha 90
_cell_angle_beta 101.348(4)
_cell_angle_gamma 90
_cell_formula_units_Z 4
_cell_length_a 15.717(3)
_cell_length_b 9.922(2)
_cell_length_c 11.047(2)
_cell_measurement_temperature 298(2)
_cell_volume 1689.0(6)
_diffrn_radiation_type MoK\a
_diffrn_radiation_wavelength 0.71073
_exptl_crystal_colour colorless
_exptl_crystal_density_diffrn 1.580
_exptl_crystal_density_method 'not measured'
_exptl_crystal_description plate
_exptl_crystal_F_000 808
_cod_data_source_file bk5088.cif
_cod_data_source_block CEBLUR
_cod_depositor_comments
;
The following automatic conversions were performed:
'_symmetry_cell_setting' value 'Monoclinic' changed to 'monoclinic'
according to '/home/saulius/struct/CIF-dictionaries/cif_core.dic'
dictionary named 'cif_core.dic' version 2.4.1 from 2010-06-29.

Automatic conversion script
Id: cif_fix_enum 1527 2010-12-29 10:47:43Z saulius 

The following automatic conversions were performed:

'_symmetry_cell_setting' value 'Monoclinic' changed to 'monoclinic'
according to /home/saulius/struct/CIF-dictionaries/cif_core.dic
dictionary named 'cif_core.dic' version 2.4.1 from 2010-06-29.

Automatic conversion script
Id: cif_fix_values 1715 2011-07-08 13:25:40Z adriana 
;
_cod_original_cell_volume 1689.1(6)
_cod_original_sg_symbol_H-M C2/c
_cod_database_code 2104498

loop_
_symmetry_equiv_pos_as_xyz
'x, y, z'
'-x, y, 1/2-z'
'x+1/2, y+1/2, z'
'1/2-x, 1/2+y, 1/2-z'
'-x, -y, -z'
'x, -y, z-1/2'
'1/2-x, 1/2-y, -z'
'x+1/2, -y+1/2, z-1/2'

loop_
_atom_site_label
_atom_site_type_symbol
_atom_site_fract_x
_atom_site_fract_y
_atom_site_fract_z
_atom_site_occupancy
Zn1 Zn 0.0 0.06000 -0.25 1
N1 N 0.0196 0.1798 -0.0981 1
C1 C -0.0432 0.1976 -0.0346 1
H1 H -0.0938 0.1474 -0.0574 1
C2 C -0.0374 0.2858 0.0629 1
H2 H -0.0827 0.2946 0.1051 1
C3 C 0.0375 0.3609 0.0965 1
C4 C 0.1040 0.3436 0.0314 1
H3 H 0.1552 0.3926 0.0522 1
C5 C 0.0924 0.2525 -0.0637 1
H4 H 0.1372 0.2406 -0.1066 1
S1 S 0.05587 0.4820 0.21713 1
N2 N -0.1066 -0.0357 -0.2491 1
C6 C -0.1685 -0.0978 -0.2722 1
S2 S -0.2537 -0.1891 -0.3048 1

loop_
_geom_angle_atom_site_label_1
_geom_angle_atom_site_label_2
_geom_angle_atom_site_label_3
_geom_angle
_geom_angle_site_symmetry_1
_geom_angle_site_symmetry_2
_geom_angle_site_symmetry_3
_geom_angle_publ_flag
N1 Zn1 N2 105.96 . . . yes
N1 Zn1 N1 108.31 . . 2_554 yes
N1 Zn1 N2 107.58 . . 2_554 yes
N1 Zn1 N2 107.58 2_554 . . yes
N2 Zn1 N2 120.97 . . 2_554 yes
N1 Zn1 N2 105.96 2_554 . 2_554 yes
S1 S1 C3 104.15 2_555 . . yes
Zn1 N1 C1 120.40 . . . yes
Zn1 N1 C5 122.06 . . . yes
C1 N1 C5 117.31 . . . yes
Zn1 N2 C6 166.34 . . . yes
N1 C1 C2 123.72 . . . yes
C1 C2 C3 118.36 . . . no
S1 C3 C2 124.83 . . . yes
S1 C3 C4 116.35 . . . yes
C2 C3 C4 118.81 . . . no
C3 C4 C5 118.52 . . . no
N1 C5 C4 123.27 . . . yes
S2 C6 N2 178.24 . . . yes

loop_
_geom_bond_atom_site_label_1
_geom_bond_atom_site_label_2
_geom_bond_distance
_geom_bond_site_symmetry_1
_geom_bond_site_symmetry_2
_geom_bond_publ_flag
Zn1 N1 2.0298 . . yes
Zn1 N2 1.9275 . . yes
Zn1 N1 2.0298 . 2_554 yes
Zn1 N2 1.9275 . 2_554 yes
S1 C3 1.7752 . . yes
S1 S1 2.0282 . 2_555 yes
S2 C6 1.5980 . . yes
N1 C1 1.3304 . . yes
N1 C5 1.3427 . . yes
N2 C6 1.1374 . . yes
C1 C2 1.3768 . . no
C2 C3 1.3809 . . no
C3 C4 1.3910 . . no
C4 C5 1.3706 . . no
C1 H1 0.9300 . . no
C2 H2 0.9300 . . no
C4 H3 0.9300 . . no
C5 H4 0.9300 . . no
